data_4505911
loop_
_publ_author_name
'Wu, Hua'
'Yang, Jin'
'Liu, Ying-Ying'
'Ma, Jian-Fang'

_publ_section_title
;
 pH-Controlled Assembly of Two Unusual Entangled Motifs Based on a
 Tridentate Ligand and Octamolybdate Clusters: 1D + 1D \\rightarrow 3D
 Poly-Pseudorotaxane and 2D \\rightarrow 2D \\rightarrow 3D Polycatenation
;
_journal_issue 5
_journal_name_full 'Crystal Growth &amp; Design'
_journal_page_first 2272
_journal_paper_doi 10.1021/cg201555f
_journal_volume 12
_journal_year 2012
_chemical_formula_sum 'C108 H91 Ag6 Mo16 N28 O57'
_chemical_formula_weight 4875.35
_chemical_name_systematic
;
 ?
;
_space_group_IT_number 2
_symmetry_cell_setting triclinic
_symmetry_space_group_name_Hall '-P 1'
_symmetry_space_group_name_H-M 'P -1'
_atom_sites_solution_hydrogens geom
_atom_sites_solution_primary direct
_atom_sites_solution_secondary difmap
_audit_creation_method SHELXL-97
_cell_angle_alpha 69.258(3)
_cell_angle_beta 85.174(2)
_cell_angle_gamma 73.439(2)
_cell_formula_units_Z 1
_cell_length_a 13.0784(3)
_cell_length_b 15.6015(6)
_cell_length_c 18.7501(7)
_cell_measurement_temperature 293(2)
_cell_measurement_theta_max 25.4
_cell_measurement_theta_min 4.2
_cell_volume 3428.8(2)
_computing_cell_refinement CrysAlis
_computing_data_collection 'CrysAlis (Oxford Diffraction, 2006)'
_computing_data_reduction CrysAlis
_computing_structure_refinement 'SHELXL-97 (Sheldrick, 1997)'
_computing_structure_solution 'SHELXL-97 (Sheldrick, 1997)'
_diffrn_ambient_temperature 293(2)
_diffrn_detector_area_resol_mean 10.0
_diffrn_measured_fraction_theta_full 0.993
_diffrn_measured_fraction_theta_max 0.993
_diffrn_measurement_device_type 'Oxford Diffraction Gemini R Ultra'
_diffrn_measurement_method '\w scan'
_diffrn_radiation_monochromator graphite
_diffrn_radiation_source 'fine-focus sealed tube'
_diffrn_radiation_type MoK\a
_diffrn_radiation_wavelength 0.71073
_diffrn_reflns_av_R_equivalents 0.0460
_diffrn_reflns_av_sigmaI/netI 0.1120
_diffrn_reflns_limit_h_max 14
_diffrn_reflns_limit_h_min -15
_diffrn_reflns_limit_k_max 18
_diffrn_reflns_limit_k_min -18
_diffrn_reflns_limit_l_max 22
_diffrn_reflns_limit_l_min -20
_diffrn_reflns_number 23329
_diffrn_reflns_theta_full 25.00
_diffrn_reflns_theta_max 25.35
_diffrn_reflns_theta_min 4.17
_exptl_absorpt_coefficient_mu 2.341
_exptl_absorpt_correction_T_max 0.561
_exptl_absorpt_correction_T_min 0.471
_exptl_absorpt_correction_type multi-scan
_exptl_crystal_colour colorless
_exptl_crystal_density_diffrn 2.361
_exptl_crystal_density_meas 2.341
_exptl_crystal_density_method 'not measured'
_exptl_crystal_description block
_exptl_crystal_F_000 2345
_exptl_crystal_size_max 0.32
_exptl_crystal_size_mid 0.29
_exptl_crystal_size_min 0.25
_refine_diff_density_max 0.976
_refine_diff_density_min -0.698
_refine_diff_density_rms 0.121
_refine_ls_extinction_method none
_refine_ls_goodness_of_fit_ref 0.832
_refine_ls_hydrogen_treatment mixed
_refine_ls_matrix_type full
_refine_ls_number_parameters 974
_refine_ls_number_reflns 12491
_refine_ls_number_restraints 3
_refine_ls_restrained_S_all 0.832
_refine_ls_R_factor_all 0.0852
_refine_ls_R_factor_gt 0.0367
_refine_ls_shift/su_max 0.002
_refine_ls_shift/su_mean 0.000
_refine_ls_structure_factor_coef Fsqd
_refine_ls_weighting_details 'calc w=1/[\s^2^(Fo^2^)+(0.0154P)^2^+0.0000P] where P=(Fo^2^+2Fc^2^)/3'
_refine_ls_weighting_scheme calc
_refine_ls_wR_factor_gt 0.0562
_refine_ls_wR_factor_ref 0.0612
_reflns_number_gt 6972
_reflns_number_total 12491
_reflns_threshold_expression >2sigma(I)
_cod_data_source_file cg201555f_si_002.cif
_cod_data_source_block 2
_cod_depositor_comments
;
The following automatic conversions were performed:

'_symmetry_cell_setting' value 'Triclinic' changed to 'triclinic'
according to /home/saulius/struct/CIF-dictionaries/cif_core.dic
dictionary named 'cif_core.dic' version 2.4.1 from 2010-06-29.

Automatic conversion script
Id: cif_fix_values 1715 2011-07-08 13:25:40Z adriana 
;
_cod_original_sg_symbol_H-M 'p -1'
_cod_database_code 4505911

loop_
_symmetry_equiv_pos_as_xyz
'x, y, z'
'-x, -y, -z'

loop_
_atom_site_label
_atom_site_type_symbol
_atom_site_fract_x
_atom_site_fract_y
_atom_site_fract_z
_atom_site_U_iso_or_equiv
_atom_site_adp_type
_atom_site_occupancy
_atom_site_symmetry_multiplicity
_atom_site_calc_flag
_atom_site_refinement_flags
Ag1 Ag -0.15756(4) 0.78577(4) 1.29085(3) 0.05214(18) Uani 1 1 d .
Ag3 Ag 0.59661(4) 0.76952(4) 0.55812(3) 0.04980(16) Uani 1 1 d .
Ag2 Ag 0.70496(4) -0.22393(3) 1.14057(3) 0.04835(17) Uani 1 1 d .
Mo1 Mo -0.07900(4) 1.04201(4) 0.85108(3) 0.03185(15) Uani 1 1 d .
Mo2 Mo 0.07861(4) 1.08104(4) 0.95120(3) 0.02704(14) Uani 1 1 d .
Mo3 Mo 0.19623(4) 0.85668(4) 1.01497(3) 0.03300(16) Uani 1 1 d .
Mo4 Mo 0.03829(5) 0.81293(4) 0.91481(3) 0.04130(17) Uani 1 1 d .
Mo5 Mo 0.44425(4) 0.47629(3) 0.42793(3) 0.02731(14) Uani 1 1 d .
Mo6 Mo 0.42322(4) 0.70431(3) 0.43577(3) 0.02943(15) Uani 1 1 d .
Mo7 Mo 0.59049(4) 0.62864(4) 0.31694(3) 0.03379(16) Uani 1 1 d .
Mo8 Mo 0.72179(4) 0.44627(4) 0.45690(3) 0.03359(16) Uani 1 1 d .
C1 C 0.2752(4) 0.4672(4) 1.0859(3) 0.0318(17) Uani 1 1 d .
C2 C 0.3055(5) 0.4256(5) 1.1615(4) 0.045(2) Uani 1 1 d .
H2 H 0.3666 0.3747 1.1759 0.054 Uiso 1 1 calc R
C3 C 0.2474(5) 0.4571(5) 1.2168(4) 0.048(2) Uani 1 1 d .
H3 H 0.2675 0.4264 1.2680 0.058 Uiso 1 1 calc R
C4 C 0.1582(5) 0.5359(4) 1.1945(4) 0.0334(17) Uani 1 1 d .
C5 C 0.1297(5) 0.5779(4) 1.1196(4) 0.0357(18) Uani 1 1 d .
H5 H 0.0707 0.6309 1.1047 0.043 Uiso 1 1 calc R
C6 C 0.1853(5) 0.5444(4) 1.0652(3) 0.0307(16) Uani 1 1 d .
H6 H 0.1628 0.5735 1.0144 0.037 Uiso 1 1 calc R
C7 C 0.0705(6) 0.5166(5) 1.3214(4) 0.057(2) Uani 1 1 d .
H7 H 0.1008 0.4519 1.3466 0.068 Uiso 1 1 calc R
C8 C -0.0051(6) 0.5760(5) 1.3488(4) 0.062(2) Uani 1 1 d .
H8 H -0.0350 0.5590 1.3968 0.075 Uiso 1 1 calc R
C9 C 0.0306(5) 0.6584(4) 1.2364(4) 0.0384(18) Uani 1 1 d .
H9 H 0.0305 0.7089 1.1913 0.046 Uiso 1 1 calc R
C10 C 0.3465(5) 0.4988(4) 0.9555(4) 0.0323(17) Uani 1 1 d .
C11 C 0.3553(5) 0.5876(4) 0.9499(4) 0.0391(18) Uani 1 1 d .
H11 H 0.3542 0.6031 0.9935 0.047 Uiso 1 1 calc R
C12 C 0.3657(5) 0.6516(4) 0.8801(4) 0.0429(19) Uani 1 1 d .
H12 H 0.3691 0.7119 0.8760 0.052 Uiso 1 1 calc R
C13 C 0.3712(5) 0.6279(4) 0.8159(4) 0.0336(17) Uani 1 1 d .
C15 C 0.3528(4) 0.4751(4) 0.8902(4) 0.0352(17) Uani 1 1 d .
H15 H 0.3488 0.4151 0.8936 0.042 Uiso 1 1 calc R
C14 C 0.3648(5) 0.5400(4) 0.8212(4) 0.0366(17) Uani 1 1 d .
H14 H 0.3687 0.5244 0.7773 0.044 Uiso 1 1 calc R
C16 C 0.3225(6) 0.7814(5) 0.7053(4) 0.067(3) Uani 1 1 d .
H16 H 0.2578 0.8111 0.7221 0.081 Uiso 1 1 calc R
C17 C 0.3702(6) 0.8172(5) 0.6404(4) 0.062(2) Uani 1 1 d .
H17 H 0.3422 0.8767 0.6038 0.074 Uiso 1 1 calc R
C18 C 0.4720(5) 0.6816(5) 0.6973(4) 0.0385(18) Uani 1 1 d .
H18 H 0.5291 0.6270 0.7100 0.046 Uiso 1 1 calc R
C19 C 0.3641(5) 0.3320(4) 1.0440(3) 0.0303(16) Uani 1 1 d .
C20 C 0.4595(4) 0.2899(4) 1.0163(4) 0.0330(17) Uani 1 1 d .
H20 H 0.5041 0.3267 0.9891 0.040 Uiso 1 1 calc R
C21 C 0.4878(4) 0.1939(4) 1.0293(3) 0.0306(16) Uani 1 1 d .
H21 H 0.5508 0.1666 1.0091 0.037 Uiso 1 1 calc R
C22 C 0.4256(4) 0.1377(4) 1.0711(3) 0.0280(16) Uani 1 1 d .
C23 C 0.3297(4) 0.1785(4) 1.0986(3) 0.0359(18) Uani 1 1 d .
H23 H 0.2855 0.1415 1.1264 0.043 Uiso 1 1 calc R
C24 C 0.3012(5) 0.2765(4) 1.0837(4) 0.0393(19) Uani 1 1 d .
H24 H 0.2367 0.3047 1.1017 0.047 Uiso 1 1 calc R
C27 C 0.3968(5) -0.0237(5) 1.1032(4) 0.0357(17) Uani 1 1 d .
H27 H 0.3227 -0.0074 1.1002 0.043 Uiso 1 1 calc R
C25 C 0.5621(4) -0.0170(4) 1.0988(3) 0.0289(16) Uani 1 1 d .
H25 H 0.6211 0.0070 1.0916 0.035 Uiso 1 1 calc R
C26 C 0.4638(5) -0.1117(4) 1.1227(4) 0.0403(18) Uani 1 1 d .
H26 H 0.4430 -0.1676 1.1359 0.048 Uiso 1 1 calc R
C44 C 1.7104(5) 0.9994(5) 0.2373(3) 0.0336(17) Uani 1 1 d .
H44 H 1.7683 1.0201 0.2128 0.040 Uiso 1 1 calc R
C45 C 1.6108(5) 1.0548(5) 0.2355(4) 0.0373(18) Uani 1 1 d .
H45 H 1.5870 1.1201 0.2095 0.045 Uiso 1 1 calc R
C43 C 1.6168(5) 0.9091(5) 0.3055(4) 0.0367(17) Uani 1 1 d .
H43 H 1.5961 0.8560 0.3372 0.044 Uiso 1 1 calc R
C40 C 1.4381(4) 1.0246(4) 0.2941(3) 0.0270(15) Uani 1 1 d .
C39 C 1.3727(5) 0.9715(4) 0.2908(3) 0.0294(17) Uani 1 1 d .
H39 H 1.4002 0.9161 0.2793 0.035 Uiso 1 1 calc R
C38 C 1.2668(4) 1.0010(4) 0.3044(3) 0.0267(15) Uani 1 1 d .
H38 H 1.2221 0.9658 0.3008 0.032 Uiso 1 1 calc R
C37 C 1.2241(4) 1.0811(4) 0.3233(3) 0.0266(15) Uani 1 1 d .
C42 C 1.2910(5) 1.1331(4) 0.3264(4) 0.0362(17) Uani 1 1 d .
H42 H 1.2631 1.1874 0.3394 0.043 Uiso 1 1 calc R
C41 C 1.3989(4) 1.1078(4) 0.3108(4) 0.0392(18) Uani 1 1 d .
H41 H 1.4430 1.1449 0.3116 0.047 Uiso 1 1 calc R
C46 C 1.0593(4) 1.2117(4) 0.2985(4) 0.0309(17) Uani 1 1 d .
C47 C 1.0951(5) 1.2586(4) 0.2303(3) 0.0351(18) Uani 1 1 d .
H47 H 1.1539 1.2267 0.2092 0.042 Uiso 1 1 calc R
C48 C 1.0454(5) 1.3537(4) 0.1913(4) 0.0350(17) Uani 1 1 d .
H48 H 1.0735 1.3868 0.1461 0.042 Uiso 1 1 calc R
C49 C 0.9547(4) 1.3983(4) 0.2199(3) 0.0275(16) Uani 1 1 d .
C50 C 0.9169(5) 1.3512(4) 0.2876(4) 0.047(2) Uani 1 1 d .
H50 H 0.8546 1.3817 0.3065 0.056 Uiso 1 1 calc R
C51 C 0.9701(5) 1.2587(4) 0.3285(3) 0.045(2) Uani 1 1 d .
H51 H 0.9460 1.2278 0.3762 0.054 Uiso 1 1 calc R
C52 C 0.8481(4) 1.5665(4) 0.1997(4) 0.0322(17) Uani 1 1 d .
H52 H 0.8325 1.5577 0.2507 0.039 Uiso 1 1 calc R
C53 C 0.9054(5) 1.5357(4) 0.0966(4) 0.0393(18) Uani 1 1 d .
H53 H 0.9356 1.5044 0.0627 0.047 Uiso 1 1 calc R
C54 C 0.8555(5) 1.6291(5) 0.0794(4) 0.047(2) Uani 1 1 d .
H54 H 0.8467 1.6739 0.0304 0.056 Uiso 1 1 calc R
C28 C 1.0549(4) 1.0447(4) 0.3694(3) 0.0252(15) Uani 1 1 d .
C33 C 0.9560(5) 1.0589(4) 0.3415(4) 0.0388(18) Uani 1 1 d .
H33 H 0.9264 1.1144 0.3012 0.047 Uiso 1 1 calc R
C32 C 0.8986(5) 0.9919(4) 0.3723(4) 0.0366(18) Uani 1 1 d .
H32 H 0.8309 1.0029 0.3533 0.044 Uiso 1 1 calc R
C31 C 0.9430(5) 0.9095(4) 0.4312(3) 0.0260(15) Uani 1 1 d .
C30 C 1.0432(5) 0.8938(4) 0.4583(3) 0.0308(17) Uani 1 1 d .
H30 H 1.0743 0.8368 0.4968 0.037 Uiso 1 1 calc R
C29 C 1.0981(4) 0.9609(4) 0.4294(3) 0.0283(16) Uani 1 1 d .
H29 H 1.1647 0.9505 0.4499 0.034 Uiso 1 1 calc R
C34 C 0.9126(6) 0.7460(5) 0.4703(4) 0.049(2) Uani 1 1 d .
H34 H 0.9783 0.7112 0.4588 0.059 Uiso 1 1 calc R
C35 C 0.8294(6) 0.7140(5) 0.4972(4) 0.055(2) Uani 1 1 d .
H35 H 0.8274 0.6516 0.5075 0.065 Uiso 1 1 calc R
C36 C 0.7833(6) 0.8582(5) 0.4860(4) 0.050(2) Uani 1 1 d .
H36 H 0.7435 0.9179 0.4864 0.060 Uiso 1 1 calc R
O1 O -0.0702(3) 0.8266(3) 1.0152(2) 0.0373(11) Uani 1 1 d .
O2 O 0.0038(4) 0.7126(3) 0.9245(3) 0.0653(16) Uani 1 1 d .
O3 O 0.0595(3) 0.8648(3) 1.1026(2) 0.0275(10) Uani 1 1 d .
O4 O 0.2843(3) 0.7844(3) 1.0880(2) 0.0460(13) Uani 1 1 d .
O5 O 0.2737(3) 0.8818(3) 0.9366(2) 0.0444(13) Uani 1 1 d .
O6 O 0.1632(3) 1.0994(3) 0.8768(2) 0.0373(12) Uani 1 1 d .
O7 O -0.2006(3) 1.1050(3) 0.8088(2) 0.0433(12) Uani 1 1 d .
O8 O 0.1245(4) 0.8268(3) 0.8422(2) 0.0590(16) Uani 1 1 d .
O9 O 0.1705(3) 0.9804(3) 1.0316(2) 0.0329(11) Uani 1 1 d .
O10 O 0.0425(3) 0.9568(3) 0.9466(2) 0.0267(10) Uani 1 1 d .
O11 O 0.1381(3) 0.7695(3) 0.9977(2) 0.0360(12) Uani 1 1 d .
O12 O -0.0821(3) 0.9166(3) 0.8642(2) 0.0390(11) Uani 1 1 d .
O13 O 0.0084(3) 1.0661(3) 0.7803(2) 0.0421(12) Uani 1 1 d .
O14 O 0.5048(3) 0.7660(3) 0.4475(2) 0.0414(12) Uani 1 1 d .
O15 O 0.6711(3) 0.6918(3) 0.3262(3) 0.0525(14) Uani 1 1 d .
O16 O 0.5796(3) 0.6530(3) 0.2220(2) 0.0447(13) Uani 1 1 d .
O17 O 0.7959(3) 0.5134(3) 0.4700(3) 0.0482(13) Uani 1 1 d .
O18 O 0.8102(3) 0.3421(3) 0.4610(2) 0.0475(14) Uani 1 1 d .
O19 O 0.6593(3) 0.4126(3) 0.5608(2) 0.0311(11) Uani 1 1 d .
O20 O 0.3625(3) 0.4134(3) 0.4176(2) 0.0384(12) Uani 1 1 d .
O21 O 0.4779(3) 0.5322(3) 0.3339(2) 0.0325(11) Uani 1 1 d .
O22 O 0.5554(3) 0.5621(2) 0.4505(2) 0.0309(11) Uani 1 1 d .
O23 O 0.6888(3) 0.5042(3) 0.3509(2) 0.0374(12) Uani 1 1 d .
O24 O 0.4547(3) 0.7082(2) 0.3344(2) 0.0316(11) Uani 1 1 d .
O25 O 0.5787(3) 0.3783(3) 0.4571(2) 0.0309(11) Uani 1 1 d .
O26 O 0.2997(3) 0.7811(3) 0.4239(2) 0.0430(13) Uani 1 1 d .
N1 N 0.5670(4) -0.1075(3) 1.1202(3) 0.0331(14) Uani 1 1 d .
N2 N 0.4594(4) 0.0369(3) 1.0885(3) 0.0296(13) Uani 1 1 d .
N3 N 0.3335(4) 0.4327(3) 1.0296(3) 0.0323(14) Uani 1 1 d .
N4 N -0.0305(4) 0.6655(4) 1.2942(3) 0.0369(14) Uani 1 1 d .
N5 N 0.0939(4) 0.5689(3) 1.2502(3) 0.0369(15) Uani 1 1 d .
N6 N 0.3863(4) 0.6940(3) 0.7418(3) 0.0329(13) Uani 1 1 d .
N7 N 0.4659(4) 0.7548(4) 0.6344(3) 0.0386(14) Uani 1 1 d .
N10 N 1.1133(3) 1.1127(3) 0.3377(3) 0.0269(13) Uani 1 1 d .
N9 N 0.8839(4) 0.8407(4) 0.4623(3) 0.0368(14) Uani 1 1 d .
N11 N 1.5514(4) 0.9979(3) 0.2786(3) 0.0301(13) Uani 1 1 d .
N12 N 1.7138(4) 0.9080(3) 0.2807(3) 0.0349(14) Uani 1 1 d .
N13 N 0.9025(4) 1.4967(3) 0.1738(3) 0.0304(13) Uani 1 1 d .
N14 N 0.8198(4) 1.6491(3) 0.1434(3) 0.0395(15) Uani 1 1 d .
N8 N 0.7462(4) 0.7841(4) 0.5083(3) 0.0498(17) Uani 1 1 d .
O1W O 1.1254(4) 0.7618(4) 0.3454(3) 0.0815(19) Uani 1 1 d .
O3W O 0.4189(8) 0.9564(8) 0.4839(6) 0.080(3) Uiso 0.50 1 d P
O2W O -0.2839(5) 1.3023(4) 0.7404(4) 0.095(2) Uani 1 1 d D
H2WA H -0.298(8) 1.353(5) 0.750(6) 0.142 Uiso 1 1 d D
H2WB H -0.237(7) 1.303(7) 0.708(5) 0.142 Uiso 1 1 d D

loop_
_atom_site_aniso_label
_atom_site_aniso_U_11
_atom_site_aniso_U_22
_atom_site_aniso_U_33
_atom_site_aniso_U_23
_atom_site_aniso_U_13
_atom_site_aniso_U_12
Ag1 0.0360(3) 0.0494(3) 0.0674(4) -0.0302(3) 0.0065(3) 0.0050(3)
Ag3 0.0526(3) 0.0543(4) 0.0530(4) -0.0211(3) 0.0218(3) -0.0332(3)
Ag2 0.0403(3) 0.0209(3) 0.0675(4) -0.0034(3) 0.0063(3) -0.0004(2)
Mo1 0.0332(3) 0.0322(3) 0.0269(3) -0.0050(3) -0.0010(3) -0.0103(3)
Mo2 0.0241(3) 0.0253(3) 0.0283(3) -0.0020(2) 0.0051(2) -0.0123(2)
Mo3 0.0264(3) 0.0292(3) 0.0348(3) -0.0040(3) 0.0036(3) -0.0045(3)
Mo4 0.0531(4) 0.0341(3) 0.0343(4) -0.0092(3) 0.0011(3) -0.0117(3)
Mo5 0.0332(3) 0.0184(3) 0.0274(3) -0.0057(2) 0.0066(2) -0.0071(3)
Mo6 0.0364(3) 0.0166(3) 0.0302(3) -0.0046(2) 0.0083(3) -0.0063(3)
Mo7 0.0383(3) 0.0197(3) 0.0377(4) -0.0059(3) 0.0148(3) -0.0084(3)
Mo8 0.0313(3) 0.0268(3) 0.0354(4) -0.0059(3) 0.0130(3) -0.0068(3)
C1 0.029(3) 0.025(3) 0.034(4) -0.007(3) 0.011(3) -0.004(3)
C2 0.036(4) 0.042(4) 0.042(5) -0.013(4) -0.004(3) 0.013(3)
C3 0.050(4) 0.047(4) 0.035(4) -0.014(3) -0.002(3) 0.006(4)
C4 0.030(3) 0.030(4) 0.039(4) -0.013(3) 0.001(3) -0.006(3)
C5 0.031(3) 0.025(3) 0.037(4) 0.002(3) 0.002(3) -0.002(3)
C6 0.044(4) 0.025(3) 0.023(4) -0.010(3) 0.007(3) -0.010(3)
C7 0.073(5) 0.035(4) 0.040(5) -0.008(4) 0.013(4) 0.008(4)
C8 0.073(5) 0.060(5) 0.047(5) -0.026(4) 0.013(4) -0.001(5)
C9 0.033(4) 0.030(4) 0.047(4) -0.012(3) 0.002(3) -0.002(3)
C10 0.029(4) 0.034(4) 0.037(4) -0.019(3) 0.008(3) -0.007(3)
C11 0.059(4) 0.037(4) 0.028(4) -0.015(3) 0.017(3) -0.023(4)
C12 0.064(5) 0.027(4) 0.051(5) -0.023(4) 0.014(4) -0.024(3)
C13 0.032(4) 0.030(4) 0.037(4) -0.010(3) 0.011(3) -0.010(3)
C15 0.038(4) 0.023(3) 0.050(5) -0.017(3) 0.007(3) -0.014(3)
C14 0.043(4) 0.035(4) 0.036(4) -0.017(3) 0.013(3) -0.014(3)
C16 0.047(4) 0.046(5) 0.062(6) 0.016(4) 0.027(4) 0.006(4)
C17 0.063(5) 0.042(4) 0.055(5) 0.007(4) 0.004(4) -0.004(4)
C18 0.036(4) 0.035(4) 0.039(4) -0.014(3) 0.004(3) 0.000(3)
C19 0.036(4) 0.021(3) 0.025(4) -0.001(3) 0.010(3) -0.006(3)
C20 0.024(3) 0.030(4) 0.048(4) -0.015(3) 0.004(3) -0.010(3)
C21 0.018(3) 0.025(3) 0.045(4) -0.013(3) 0.005(3) 0.000(3)
C22 0.021(3) 0.025(3) 0.032(4) -0.009(3) -0.001(3) 0.001(3)
C23 0.029(4) 0.022(3) 0.047(4) -0.006(3) 0.016(3) -0.004(3)
C24 0.032(4) 0.033(4) 0.042(4) -0.008(3) 0.016(3) -0.002(3)
C27 0.025(3) 0.039(4) 0.039(4) -0.004(3) -0.003(3) -0.013(3)
C25 0.020(3) 0.019(3) 0.040(4) -0.003(3) 0.004(3) -0.005(3)
C26 0.051(4) 0.027(4) 0.046(5) -0.012(3) 0.003(3) -0.016(3)
C44 0.027(4) 0.043(4) 0.035(4) -0.018(3) 0.013(3) -0.015(3)
C45 0.039(4) 0.032(4) 0.035(4) -0.002(3) 0.010(3) -0.016(3)
C43 0.032(4) 0.043(4) 0.037(4) -0.011(3) 0.015(3) -0.020(3)
C40 0.023(3) 0.024(3) 0.034(4) -0.011(3) 0.008(3) -0.008(3)
C39 0.031(4) 0.018(3) 0.030(4) -0.004(3) 0.009(3) 0.001(3)
C38 0.033(4) 0.020(3) 0.029(4) -0.006(3) 0.002(3) -0.013(3)
C37 0.018(3) 0.024(3) 0.035(4) -0.008(3) -0.001(3) -0.004(3)
C42 0.031(4) 0.029(4) 0.052(5) -0.023(3) 0.007(3) -0.005(3)
C41 0.024(4) 0.027(4) 0.072(5) -0.022(4) 0.010(3) -0.012(3)
C46 0.026(3) 0.016(3) 0.041(4) -0.001(3) 0.006(3) -0.005(3)
C47 0.030(3) 0.022(3) 0.040(4) -0.001(3) 0.012(3) -0.002(3)
C48 0.040(4) 0.026(3) 0.033(4) -0.004(3) 0.011(3) -0.011(3)
C49 0.026(3) 0.014(3) 0.038(4) -0.009(3) 0.009(3) -0.001(3)
C50 0.044(4) 0.030(4) 0.049(5) -0.014(3) 0.023(3) 0.010(3)
C51 0.047(4) 0.034(4) 0.028(4) -0.001(3) 0.022(3) 0.008(3)
C52 0.029(3) 0.017(3) 0.044(4) -0.009(3) -0.001(3) 0.002(3)
C53 0.036(4) 0.036(4) 0.036(4) -0.006(3) 0.010(3) -0.006(3)
C54 0.034(4) 0.039(4) 0.050(5) 0.005(4) 0.004(3) -0.010(3)
C28 0.022(3) 0.022(3) 0.030(4) -0.012(3) 0.011(3) -0.003(3)
C33 0.040(4) 0.029(4) 0.033(4) 0.006(3) 0.004(3) -0.010(3)
C32 0.026(3) 0.038(4) 0.040(4) -0.006(3) -0.001(3) -0.009(3)
C31 0.028(4) 0.027(3) 0.027(4) -0.011(3) 0.016(3) -0.017(3)
C30 0.033(4) 0.023(3) 0.030(4) -0.002(3) 0.013(3) -0.011(3)
C29 0.024(3) 0.024(3) 0.031(4) -0.004(3) 0.001(3) -0.004(3)
C34 0.053(5) 0.029(4) 0.065(5) -0.018(4) 0.018(4) -0.014(4)
C35 0.068(5) 0.035(4) 0.066(6) -0.015(4) 0.023(4) -0.030(4)
C36 0.057(5) 0.028(4) 0.060(5) -0.011(4) 0.030(4) -0.018(4)
O1 0.040(2) 0.030(2) 0.044(3) -0.008(2) 0.001(2) -0.018(2)
O2 0.099(4) 0.040(3) 0.063(4) -0.022(3) -0.005(3) -0.021(3)
O3 0.027(2) 0.027(2) 0.025(2) -0.0039(18) 0.0003(18) -0.0074(18)
O4 0.033(2) 0.052(3) 0.041(3) -0.006(2) -0.007(2) -0.003(2)
O5 0.026(2) 0.052(3) 0.048(3) -0.012(2) 0.012(2) -0.009(2)
O6 0.037(2) 0.033(2) 0.041(3) -0.005(2) 0.012(2) -0.019(2)
O7 0.040(2) 0.049(3) 0.038(3) -0.009(2) -0.010(2) -0.012(2)
O8 0.068(3) 0.057(3) 0.039(3) -0.015(3) 0.015(2) -0.003(3)
O9 0.017(2) 0.036(2) 0.041(3) -0.003(2) -0.0017(18) -0.0119(19)
O10 0.029(2) 0.031(2) 0.020(2) -0.0073(18) 0.0076(18) -0.0113(19)
O11 0.045(3) 0.025(2) 0.027(2) -0.0043(19) 0.002(2) 0.000(2)
O12 0.045(3) 0.042(3) 0.037(3) -0.016(2) -0.005(2) -0.018(2)
O13 0.044(3) 0.045(3) 0.035(3) -0.012(2) 0.014(2) -0.016(2)
O14 0.051(3) 0.031(2) 0.044(3) -0.010(2) 0.006(2) -0.020(2)
O15 0.043(3) 0.036(3) 0.082(4) -0.023(3) 0.013(2) -0.017(2)
O16 0.059(3) 0.031(2) 0.032(3) -0.004(2) 0.017(2) -0.008(2)
O17 0.045(3) 0.051(3) 0.058(3) -0.022(3) 0.019(2) -0.028(2)
O18 0.041(3) 0.032(3) 0.052(3) -0.008(2) 0.014(2) 0.006(2)
O19 0.029(2) 0.023(2) 0.037(3) -0.0088(19) 0.0115(19) -0.0053(19)
O20 0.043(3) 0.033(2) 0.042(3) -0.016(2) 0.005(2) -0.012(2)
O21 0.041(2) 0.026(2) 0.025(2) -0.0046(19) 0.0118(19) -0.010(2)
O22 0.040(2) 0.021(2) 0.031(2) -0.0042(19) 0.0132(19) -0.0165(19)
O23 0.037(2) 0.024(2) 0.041(3) -0.005(2) 0.017(2) -0.005(2)
O24 0.039(2) 0.020(2) 0.032(2) -0.0059(19) 0.0122(19) -0.0097(19)
O25 0.033(2) 0.024(2) 0.031(3) -0.0059(19) 0.0112(19) -0.0082(19)
O26 0.046(3) 0.021(2) 0.047(3) -0.004(2) 0.009(2) 0.001(2)
N1 0.029(3) 0.020(3) 0.049(4) -0.011(3) 0.003(2) -0.005(2)
N2 0.031(3) 0.019(3) 0.034(3) -0.007(2) 0.006(2) -0.003(3)
N3 0.044(3) 0.015(3) 0.033(3) -0.008(2) 0.009(3) -0.002(2)
N4 0.031(3) 0.033(3) 0.048(4) -0.022(3) 0.012(3) -0.003(3)
N5 0.042(3) 0.026(3) 0.031(3) -0.007(3) 0.009(3) 0.002(3)
N6 0.030(3) 0.033(3) 0.039(3) -0.017(3) 0.011(3) -0.010(3)
N7 0.047(3) 0.029(3) 0.044(4) -0.013(3) 0.007(3) -0.017(3)
N10 0.020(3) 0.020(3) 0.034(3) -0.001(2) 0.010(2) -0.009(2)
N9 0.034(3) 0.033(3) 0.045(4) -0.014(3) 0.013(3) -0.015(3)
N11 0.025(3) 0.028(3) 0.033(3) -0.012(2) 0.006(2) 0.000(3)
N12 0.031(3) 0.027(3) 0.043(3) -0.013(3) 0.008(3) -0.002(3)
N13 0.031(3) 0.022(3) 0.030(3) -0.002(2) 0.009(2) -0.005(2)
N14 0.028(3) 0.024(3) 0.053(4) -0.006(3) 0.004(3) 0.002(2)
N8 0.056(4) 0.034(3) 0.060(4) -0.013(3) 0.023(3) -0.025(3)
O1W 0.084(4) 0.102(5) 0.057(4) -0.020(3) 0.004(3) -0.034(3)
O2W 0.072(4) 0.064(4) 0.109(6) 0.023(4) -0.038(4) -0.017(4)

loop_
_atom_type_symbol
_atom_type_description
_atom_type_scat_dispersion_real
_atom_type_scat_dispersion_imag
_atom_type_scat_source
C C 0.0033 0.0016 'International Tables Vol C Tables 4.2.6.8 and 6.1.1.4'
H H 0.0000 0.0000 'International Tables Vol C Tables 4.2.6.8 and 6.1.1.4'
O O 0.0106 0.0060 'International Tables Vol C Tables 4.2.6.8 and 6.1.1.4'
Mo Mo -1.6832 0.6857 'International Tables Vol C Tables 4.2.6.8 and 6.1.1.4'
Ag Ag -0.8971 1.1015 'International Tables Vol C Tables 4.2.6.8 and 6.1.1.4'
N N 0.0061 0.0033 'International Tables Vol C Tables 4.2.6.8 and 6.1.1.4'

loop_
_geom_angle_atom_site_label_1
_geom_angle_atom_site_label_2
_geom_angle_atom_site_label_3
_geom_angle
_geom_angle_site_symmetry_1
_geom_angle_site_symmetry_3
N12 Ag1 N4 176.7(2) 1_356 .
N8 Ag3 N7 164.7(2) . .
N8 Ag3 O14 100.01(19) . .
N7 Ag3 O14 95.31(18) . .
N14 Ag2 N1 164.9(2) 1_536 .
O13 Mo1 O7 104.4(2) . .
O13 Mo1 O12 103.9(2) . .
O7 Mo1 O12 100.2(2) . .
O13 Mo1 O3 95.5(2) . 2_577
O7 Mo1 O3 98.21(18) . 2_577
O12 Mo1 O3 148.83(16) . 2_577
O13 Mo1 O10 97.03(17) . .
O7 Mo1 O10 157.87(16) . .
O12 Mo1 O10 79.54(16) . .
O3 Mo1 O10 73.98(14) 2_577 .
O13 Mo1 O9 164.3(2) . 2_577
O7 Mo1 O9 85.89(16) . 2_577
O12 Mo1 O9 85.45(16) . 2_577
O3 Mo1 O9 71.04(15) 2_577 2_577
O10 Mo1 O9 72.00(12) . 2_577
O13 Mo1 Mo2 85.48(16) . .
O7 Mo1 Mo2 133.65(16) . .
O12 Mo1 Mo2 121.51(12) . .
O3 Mo1 Mo2 35.43(9) 2_577 .
O10 Mo1 Mo2 41.99(10) . .
O9 Mo1 Mo2 78.89(10) 2_577 .
O6 Mo2 O1 104.0(2) . 2_577
O6 Mo2 O9 102.13(17) . .
O1 Mo2 O9 97.44(18) 2_577 .
O6 Mo2 O3 100.95(17) . 2_577
O1 Mo2 O3 96.73(17) 2_577 2_577
O9 Mo2 O3 149.00(16) . 2_577
O6 Mo2 O10 99.63(18) . .
O1 Mo2 O10 156.30(16) 2_577 .
O9 Mo2 O10 78.38(16) . .
O3 Mo2 O10 77.59(15) 2_577 .
O6 Mo2 O10 174.81(18) . 2_577
O1 Mo2 O10 81.14(16) 2_577 2_577
O9 Mo2 O10 77.17(13) . 2_577
O3 Mo2 O10 77.97(14) 2_577 2_577
O10 Mo2 O10 75.18(14) . 2_577
O6 Mo2 Mo1 90.21(16) . .
O1 Mo2 Mo1 133.48(13) 2_577 .
O9 Mo2 Mo1 122.87(13) . .
O3 Mo2 Mo1 36.76(11) 2_577 .
O10 Mo2 Mo1 44.49(9) . .
O10 Mo2 Mo1 85.94(10) 2_577 .
O6 Mo2 Mo3 91.73(13) . .
O1 Mo2 Mo3 133.12(13) 2_577 .
O9 Mo2 Mo3 35.70(13) . .
O3 Mo2 Mo3 123.56(12) 2_577 .
O10 Mo2 Mo3 46.01(9) . .
O10 Mo2 Mo3 84.75(8) 2_577 .
Mo1 Mo2 Mo3 89.30(2) . .
O5 Mo3 O4 104.62(19) . .
O5 Mo3 O11 100.5(2) . .
O4 Mo3 O11 101.6(2) . .
O5 Mo3 O9 96.98(19) . .
O4 Mo3 O9 100.04(19) . .
O11 Mo3 O9 147.69(15) . .
O5 Mo3 O10 92.43(16) . .
O4 Mo3 O10 162.47(16) . .
O11 Mo3 O10 78.82(15) . .
O9 Mo3 O10 73.43(14) . .
O5 Mo3 O3 163.72(15) . .
O4 Mo3 O3 89.65(16) . .
O11 Mo3 O3 83.94(16) . .
O9 Mo3 O3 72.43(14) . .
O10 Mo3 O3 72.91(12) . .
O5 Mo3 Mo2 84.65(14) . .
O4 Mo3 Mo2 134.38(17) . .
O11 Mo3 Mo2 120.87(11) . .
O9 Mo3 Mo2 34.45(11) . .
O10 Mo3 Mo2 42.05(10) . .
O3 Mo3 Mo2 79.71(9) . .
O8 Mo4 O2 106.0(2) . .
O8 Mo4 O11 98.6(2) . .
O2 Mo4 O11 102.2(2) . .
O8 Mo4 O12 98.38(19) . .
O2 Mo4 O12 105.2(2) . .
O11 Mo4 O12 142.18(17) . .
O8 Mo4 O1 165.9(2) . .
O2 Mo4 O1 88.1(2) . .
O11 Mo4 O1 77.25(15) . .
O12 Mo4 O1 78.10(15) . .
O20 Mo5 O21 103.0(2) . .
O20 Mo5 O25 101.76(18) . .
O21 Mo5 O25 96.70(15) . .
O20 Mo5 O19 101.05(17) . 2_666
O21 Mo5 O19 96.49(16) . 2_666
O25 Mo5 O19 150.27(18) . 2_666
O20 Mo5 O22 100.03(18) . 2_666
O21 Mo5 O22 156.99(19) . 2_666
O25 Mo5 O22 78.12(14) . 2_666
O19 Mo5 O22 79.34(14) 2_666 2_666
O20 Mo5 O22 176.44(17) . .
O21 Mo5 O22 80.52(17) . .
O25 Mo5 O22 78.31(15) . .
O19 Mo5 O22 77.76(15) 2_666 .
O22 Mo5 O22 76.47(15) 2_666 .
O20 Mo5 Mo6 91.71(13) . 2_666
O21 Mo5 Mo6 131.63(11) . 2_666
O25 Mo5 Mo6 34.93(11) . 2_666
O19 Mo5 Mo6 125.84(12) 2_666 2_666
O22 Mo5 Mo6 46.53(9) 2_666 2_666
O22 Mo5 Mo6 86.35(8) . 2_666
O26 Mo6 O14 104.7(2) . .
O26 Mo6 O24 101.10(18) . .
O14 Mo6 O24 100.68(19) . .
O26 Mo6 O25 101.87(17) . 2_666
O14 Mo6 O25 97.91(19) . 2_666
O24 Mo6 O25 145.54(16) . 2_666
O26 Mo6 O22 158.62(19) . .
O14 Mo6 O22 96.59(16) . .
O24 Mo6 O22 76.20(13) . .
O25 Mo6 O22 73.04(13) 2_666 .
O26 Mo6 O19 87.12(18) . 2_666
O14 Mo6 O19 166.18(16) . 2_666
O24 Mo6 O19 83.62(16) . 2_666
O25 Mo6 O19 72.27(16) 2_666 2_666
O22 Mo6 O19 71.52(13) . 2_666
O26 Mo6 Mo5 136.24(13) . 2_666
O14 Mo6 Mo5 87.58(13) . 2_666
O24 Mo6 Mo5 117.93(10) . 2_666
O25 Mo6 Mo5 34.37(10) 2_666 2_666
O22 Mo6 Mo5 41.75(9) . 2_666
O19 Mo6 Mo5 78.85(9) 2_666 2_666
O15 Mo7 O16 105.6(2) . .
O15 Mo7 O23 98.72(19) . .
O16 Mo7 O23 102.96(17) . .
O15 Mo7 O24 99.24(19) . .
O16 Mo7 O24 100.19(17) . .
O23 Mo7 O24 145.53(16) . .
O15 Mo7 O21 167.03(19) . .
O16 Mo7 O21 87.37(19) . .
O23 Mo7 O21 78.44(16) . .
O24 Mo7 O21 77.47(15) . .
O15 Mo7 O22 96.9(2) . .
O16 Mo7 O22 157.4(2) . .
O23 Mo7 O22 75.09(14) . .
O24 Mo7 O22 73.73(13) . .
O21 Mo7 O22 70.15(14) . .
O18 Mo8 O17 105.2(2) . .
O18 Mo8 O23 101.76(18) . .
O17 Mo8 O23 101.9(2) . .
O18 Mo8 O19 101.75(17) . .
O17 Mo8 O19 97.33(19) . .
O23 Mo8 O19 144.34(15) . .
O18 Mo8 O22 159.9(2) . .
O17 Mo8 O22 94.80(17) . .
O23 Mo8 O22 76.09(14) . .
O19 Mo8 O22 72.61(13) . .
O18 Mo8 O25 89.51(19) . .
O17 Mo8 O25 162.96(16) . .
O23 Mo8 O25 83.08(16) . .
O19 Mo8 O25 70.71(15) . .
O22 Mo8 O25 70.38(13) . .
C2 C1 C6 118.4(5) . .
C2 C1 N3 121.5(5) . .
C6 C1 N3 120.1(5) . .
C3 C2 C1 121.8(5) . .
C3 C2 H2 119.1 . .
C1 C2 H2 119.1 . .
C2 C3 C4 118.8(6) . .
C2 C3 H3 120.6 . .
C4 C3 H3 120.6 . .
C5 C4 C3 119.2(6) . .
C5 C4 N5 120.1(5) . .
C3 C4 N5 120.6(5) . .
C4 C5 C6 121.8(5) . .
C4 C5 H5 119.1 . .
C6 C5 H5 119.1 . .
C1 C6 C5 119.9(6) . .
C1 C6 H6 120.0 . .
C5 C6 H6 120.0 . .
C8 C7 N5 107.3(6) . .
C8 C7 H7 126.4 . .
N5 C7 H7 126.4 . .
C7 C8 N4 109.0(6) . .
C7 C8 H8 125.5 . .
N4 C8 H8 125.5 . .
N4 C9 N5 112.0(6) . .
N4 C9 H9 124.0 . .
N5 C9 H9 124.0 . .
C11 C10 C15 119.6(6) . .
C11 C10 N3 118.7(6) . .
C15 C10 N3 121.6(6) . .
C12 C11 C10 119.5(6) . .
C12 C11 H11 120.2 . .
C10 C11 H11 120.2 . .
C11 C12 C13 120.5(6) . .
C11 C12 H12 119.8 . .
C13 C12 H12 119.8 . .
C14 C13 C12 120.3(6) . .
C14 C13 N6 118.7(6) . .
C12 C13 N6 121.0(6) . .
C14 C15 C10 119.6(6) . .
C14 C15 H15 120.2 . .
C10 C15 H15 120.2 . .
C15 C14 C13 120.4(6) . .
C15 C14 H14 119.8 . .
C13 C14 H14 119.8 . .
C17 C16 N6 106.6(6) . .
C17 C16 H16 126.7 . .
N6 C16 H16 126.7 . .
C16 C17 N7 111.3(6) . .
C16 C17 H17 124.3 . .
N7 C17 H17 124.3 . .
N7 C18 N6 112.7(5) . .
N7 C18 H18 123.7 . .
N6 C18 H18 123.7 . .
C24 C19 C20 118.6(5) . .
C24 C19 N3 121.4(5) . .
C20 C19 N3 119.9(5) . .
C21 C20 C19 119.9(6) . .
C21 C20 H20 120.1 . .
C19 C20 H20 120.1 . .
C22 C21 C20 121.4(5) . .
C22 C21 H21 119.3 . .
C20 C21 H21 119.3 . .
C21 C22 C23 119.6(5) . .
C21 C22 N2 120.9(5) . .
C23 C22 N2 119.4(6) . .
C22 C23 C24 118.2(6) . .
C22 C23 H23 120.9 . .
C24 C23 H23 120.9 . .
C19 C24 C23 122.3(5) . .
C19 C24 H24 118.8 . .
C23 C24 H24 118.8 . .
C26 C27 N2 106.0(6) . .
C26 C27 H27 127.0 . .
N2 C27 H27 127.0 . .
N1 C25 N2 110.7(5) . .
N1 C25 H25 124.7 . .
N2 C25 H25 124.7 . .
C27 C26 N1 110.2(6) . .
C27 C26 H26 124.9 . .
N1 C26 H26 124.9 . .
C45 C44 N12 109.3(5) . .
C45 C44 H44 125.4 . .
N12 C44 H44 125.4 . .
C44 C45 N11 106.9(5) . .
C44 C45 H45 126.5 . .
N11 C45 H45 126.5 . .
N12 C43 N11 110.4(6) . .
N12 C43 H43 124.8 . .
N11 C43 H43 124.8 . .
C39 C40 C41 121.5(5) . .
C39 C40 N11 121.6(5) . .
C41 C40 N11 116.8(6) . .
C40 C39 C38 119.1(5) . .
C40 C39 H39 120.5 . .
C38 C39 H39 120.5 . .
C39 C38 C37 122.0(6) . .
C39 C38 H38 119.0 . .
C37 C38 H38 119.0 . .
C42 C37 C38 117.9(5) . .
C42 C37 N10 119.6(5) . .
C38 C37 N10 122.5(6) . .
C37 C42 C41 122.4(6) . .
C37 C42 H42 118.8 . .
C41 C42 H42 118.8 . .
C42 C41 C40 117.0(6) . .
C42 C41 H41 121.5 . .
C40 C41 H41 121.5 . .
C47 C46 C51 119.3(5) . .
C47 C46 N10 119.4(5) . .
C51 C46 N10 121.4(5) . .
C46 C47 C48 120.8(5) . .
C46 C47 H47 119.6 . .
C48 C47 H47 119.6 . .
C49 C48 C47 119.3(6) . .
C49 C48 H48 120.4 . .
C47 C48 H48 120.4 . .
C50 C49 C48 120.2(5) . .
C50 C49 N13 123.1(5) . .
C48 C49 N13 116.6(5) . .
C49 C50 C51 120.3(5) . .
C49 C50 H50 119.8 . .
C51 C50 H50 119.8 . .
C46 C51 C50 119.9(6) . .
C46 C51 H51 120.1 . .
C50 C51 H51 120.1 . .
N14 C52 N13 111.3(6) . .
N14 C52 H52 124.4 . .
N13 C52 H52 124.4 . .
C54 C53 N13 105.6(6) . .
C54 C53 H53 127.2 . .
N13 C53 H53 127.2 . .
C53 C54 N14 110.9(6) . .
C53 C54 H54 124.5 . .
N14 C54 H54 124.5 . .
C33 C28 C29 118.5(6) . .
C33 C28 N10 121.1(5) . .
C29 C28 N10 120.4(6) . .
C28 C33 C32 121.2(5) . .
C28 C33 H33 119.4 . .
C32 C33 H33 119.4 . .
C31 C32 C33 119.3(6) . .
C31 C32 H32 120.3 . .
C33 C32 H32 120.3 . .
C32 C31 C30 119.8(6) . .
C32 C31 N9 119.0(6) . .
C30 C31 N9 121.2(5) . .
C29 C30 C31 120.7(5) . .
C29 C30 H30 119.6 . .
C31 C30 H30 119.6 . .
C30 C29 C28 120.4(6) . .
C30 C29 H29 119.8 . .
C28 C29 H29 119.8 . .
C35 C34 N9 106.8(6) . .
C35 C34 H34 126.6 . .
N9 C34 H34 126.6 . .
C34 C35 N8 111.2(7) . .
C34 C35 H35 124.4 . .
N8 C35 H35 124.4 . .
N8 C36 N9 113.7(6) . .
N8 C36 H36 123.2 . .
N9 C36 H36 123.2 . .
Mo2 O1 Mo4 119.6(2) 2_577 .
Mo2 O3 Mo1 107.81(16) 2_577 2_577
Mo2 O3 Mo3 109.61(16) 2_577 .
Mo1 O3 Mo3 104.90(17) 2_577 .
Mo2 O9 Mo3 109.8(2) . .
Mo2 O9 Mo1 109.09(15) . 2_577
Mo3 O9 Mo1 104.16(16) . 2_577
Mo2 O10 Mo1 93.51(13) . .
Mo2 O10 Mo3 91.93(15) . .
Mo1 O10 Mo3 162.54(17) . .
Mo2 O10 Mo2 104.82(14) . 2_577
Mo1 O10 Mo2 98.24(13) . 2_577
Mo3 O10 Mo2 96.37(13) . 2_577
Mo3 O11 Mo4 119.12(19) . .
Mo1 O12 Mo4 117.8(2) . .
Mo6 O14 Ag3 135.8(2) . .
Mo5 O19 Mo8 110.04(17) 2_666 .
Mo5 O19 Mo6 111.08(17) 2_666 2_666
Mo8 O19 Mo6 103.59(18) . 2_666
Mo5 O21 Mo7 116.5(2) . .
Mo5 O22 Mo6 91.72(13) 2_666 .
Mo5 O22 Mo8 90.85(13) 2_666 .
Mo6 O22 Mo8 163.79(19) . .
Mo5 O22 Mo5 103.53(15) 2_666 .
Mo6 O22 Mo5 97.30(14) . .
Mo8 O22 Mo5 97.65(14) . .
Mo5 O22 Mo7 163.6(2) 2_666 .
Mo6 O22 Mo7 87.28(12) . .
Mo8 O22 Mo7 85.76(11) . .
Mo5 O22 Mo7 92.80(15) . .
Mo8 O23 Mo7 117.4(2) . .
Mo6 O24 Mo7 117.62(19) . .
Mo5 O25 Mo6 110.70(17) . 2_666
Mo5 O25 Mo8 111.11(17) . .
Mo6 O25 Mo8 102.78(17) 2_666 .
C25 N1 C26 105.9(5) . .
C25 N1 Ag2 127.7(4) . .
C26 N1 Ag2 126.3(4) . .
C25 N2 C27 107.1(5) . .
C25 N2 C22 125.1(5) . .
C27 N2 C22 127.6(5) . .
C19 N3 C1 118.7(5) . .
C19 N3 C10 120.8(5) . .
C1 N3 C10 119.8(4) . .
C9 N4 C8 105.5(5) . .
C9 N4 Ag1 124.5(4) . .
C8 N4 Ag1 129.2(4) . .
C7 N5 C9 106.2(5) . .
C7 N5 C4 128.2(5) . .
C9 N5 C4 124.8(5) . .
C16 N6 C18 106.2(5) . .
C16 N6 C13 127.7(5) . .
C18 N6 C13 126.0(5) . .
C18 N7 C17 103.2(5) . .
C18 N7 Ag3 123.0(4) . .
C17 N7 Ag3 132.8(4) . .
C28 N10 C37 119.3(4) . .
C28 N10 C46 120.8(4) . .
C37 N10 C46 117.2(5) . .
C36 N9 C34 104.8(6) . .
C36 N9 C31 125.9(5) . .
C34 N9 C31 129.2(5) . .
C43 N11 C45 107.1(5) . .
C43 N11 C40 125.0(5) . .
C45 N11 C40 127.9(5) . .
C43 N12 C44 106.3(5) . .
C43 N12 Ag1 126.5(5) . 1_754
C44 N12 Ag1 126.5(4) . 1_754
C52 N13 C53 107.3(5) . .
C52 N13 C49 126.6(5) . .
C53 N13 C49 125.9(5) . .
C52 N14 C54 104.9(5) . .
C52 N14 Ag2 129.8(4) . 1_574
C54 N14 Ag2 122.7(4) . 1_574
C36 N8 C35 103.5(6) . .
C36 N8 Ag3 129.3(5) . .
C35 N8 Ag3 127.1(5) . .
H2WA O2W H2WB 109(4) . .

loop_
_geom_bond_atom_site_label_1
_geom_bond_atom_site_label_2
_geom_bond_distance
_geom_bond_site_symmetry_2
Ag1 N12 2.115(4) 1_356
Ag1 N4 2.107(4) .
Ag3 N8 2.133(6) .
Ag3 N7 2.145(5) .
Ag3 O14 2.507(5) .
Ag2 N14 2.103(4) 1_536
Ag2 N1 2.112(4) .
Mo1 O13 1.687(4) .
Mo1 O7 1.701(4) .
Mo1 O12 1.896(4) .
Mo1 O3 2.019(4) 2_577
Mo1 O10 2.256(4) .
Mo1 O9 2.377(4) 2_577
Mo1 Mo2 3.2126(9) .
Mo2 O6 1.700(4) .
Mo2 O1 1.740(4) 2_577
Mo2 O9 1.932(3) .
Mo2 O3 1.956(4) 2_577
Mo2 O10 2.153(4) .
Mo2 O10 2.397(3) 2_577
Mo2 Mo3 3.2131(7) .
Mo3 O5 1.705(4) .
Mo3 O4 1.705(4) .
Mo3 O11 1.866(5) .
Mo3 O9 1.994(4) .
Mo3 O10 2.313(3) .
Mo3 O3 2.332(4) .
Mo4 O8 1.686(4) .
Mo4 O2 1.695(5) .
Mo4 O11 1.915(4) .
Mo4 O12 1.926(4) .
Mo4 O1 2.295(4) .
Mo5 O20 1.707(5) .
Mo5 O21 1.749(4) .
Mo5 O25 1.940(3) .
Mo5 O19 1.939(3) 2_666
Mo5 O22 2.142(4) 2_666
Mo5 O22 2.387(4) .
Mo5 Mo6 3.2149(7) 2_666
Mo6 O26 1.692(3) .
Mo6 O14 1.699(5) .
Mo6 O24 1.894(4) .
Mo6 O25 1.968(4) 2_666
Mo6 O22 2.334(3) .
Mo6 O19 2.350(4) 2_666
Mo6 Mo5 3.2149(7) 2_666
Mo7 O15 1.690(5) .
Mo7 O16 1.693(4) .
Mo7 O23 1.915(3) .
Mo7 O24 1.932(3) .
Mo7 O21 2.318(4) .
Mo7 O22 2.408(4) .
Mo8 O18 1.686(4) .
Mo8 O17 1.703(5) .
Mo8 O23 1.897(4) .
Mo8 O19 1.997(4) .
Mo8 O22 2.380(3) .
Mo8 O25 2.399(4) .
C1 C2 1.371(8) .
C1 C6 1.387(7) .
C1 N3 1.421(7) .
C2 C3 1.382(8) .
C2 H2 0.9300 .
C3 C4 1.395(7) .
C3 H3 0.9300 .
C4 C5 1.356(8) .
C4 N5 1.432(7) .
C5 C6 1.372(8) .
C5 H5 0.9300 .
C6 H6 0.9300 .
C7 C8 1.352(8) .
C7 N5 1.357(8) .
C7 H7 0.9300 .
C8 N4 1.375(8) .
C8 H8 0.9300 .
C9 N4 1.309(7) .
C9 N5 1.350(7) .
C9 H9 0.9300 .
C10 C11 1.389(9) .
C10 C15 1.389(8) .
C10 N3 1.438(7) .
C11 C12 1.359(8) .
C11 H11 0.9300 .
C12 C13 1.370(9) .
C12 H12 0.9300 .
C13 C14 1.366(9) .
C13 N6 1.445(7) .
C15 C14 1.362(8) .
C15 H15 0.9300 .
C14 H14 0.9300 .
C16 C17 1.329(9) .
C16 N6 1.346(7) .
C16 H16 0.9300 .
C17 N7 1.374(7) .
C17 H17 0.9300 .
C18 N7 1.308(7) .
C18 N6 1.351(7) .
C18 H18 0.9300 .
C19 C24 1.351(8) .
C19 C20 1.386(7) .
C19 N3 1.435(7) .
C20 C21 1.372(8) .
C20 H20 0.9300 .
C21 C22 1.363(8) .
C21 H21 0.9300 .
C22 C23 1.383(7) .
C22 N2 1.428(7) .
C23 C24 1.396(8) .
C23 H23 0.9300 .
C24 H24 0.9300 .
C27 C26 1.342(8) .
C27 N2 1.364(8) .
C27 H27 0.9300 .
C25 N1 1.307(7) .
C25 N2 1.355(6) .
C25 H25 0.9300 .
C26 N1 1.366(8) .
C26 H26 0.9300 .
C44 C45 1.338(7) .
C44 N12 1.358(7) .
C44 H44 0.9300 .
C45 N11 1.351(7) .
C45 H45 0.9300 .
C43 N12 1.312(7) .
C43 N11 1.344(7) .
C43 H43 0.9300 .
C40 C39 1.368(9) .
C40 C41 1.388(8) .
C40 N11 1.455(7) .
C39 C38 1.363(7) .
C39 H39 0.9300 .
C38 C37 1.371(8) .
C38 H38 0.9300 .
C37 C42 1.369(9) .
C37 N10 1.427(6) .
C42 C41 1.388(8) .
C42 H42 0.9300 .
C41 H41 0.9300 .
C46 C47 1.351(8) .
C46 C51 1.382(7) .
C46 N10 1.444(6) .
C47 C48 1.386(7) .
C47 H47 0.9300 .
C48 C49 1.366(7) .
C48 H48 0.9300 .
C49 C50 1.355(8) .
C49 N13 1.460(6) .
C50 C51 1.374(8) .
C50 H50 0.9300 .
C51 H51 0.9300 .
C52 N14 1.320(7) .
C52 N13 1.342(7) .
C52 H52 0.9300 .
C53 C54 1.348(8) .
C53 N13 1.360(7) .
C53 H53 0.9300 .
C54 N14 1.357(8) .
C54 H54 0.9300 .
C28 C33 1.365(8) .
C28 C29 1.393(7) .
C28 N10 1.414(7) .
C33 C32 1.391(9) .
C33 H33 0.9300 .
C32 C31 1.373(8) .
C32 H32 0.9300 .
C31 C30 1.370(8) .
C31 N9 1.430(8) .
C30 C29 1.365(8) .
C30 H30 0.9300 .
C29 H29 0.9300 .
C34 C35 1.315(9) .
C34 N9 1.373(8) .
C34 H34 0.9300 .
C35 N8 1.367(8) .
C35 H35 0.9300 .
C36 N8 1.300(8) .
C36 N9 1.336(7) .
C36 H36 0.9300 .
O1 Mo2 1.740(4) 2_577
O3 Mo2 1.956(4) 2_577
O3 Mo1 2.019(4) 2_577
O9 Mo1 2.377(4) 2_577
O10 Mo2 2.397(3) 2_577
O19 Mo5 1.939(3) 2_666
O19 Mo6 2.350(4) 2_666
O22 Mo5 2.142(4) 2_666
O25 Mo6 1.968(4) 2_666
N12 Ag1 2.115(4) 1_754
N14 Ag2 2.103(4) 1_574
O2W H2WA 0.84(2) .
O2W H2WB 0.83(2) .

loop_
_geom_torsion_atom_site_label_1
_geom_torsion_atom_site_label_2
_geom_torsion_atom_site_label_3
_geom_torsion_atom_site_label_4
_geom_torsion
_geom_torsion_site_symmetry_1
_geom_torsion_site_symmetry_4
O13 Mo1 Mo2 O6 -2.16(19) . .
O7 Mo1 Mo2 O6 -107.8(2) . .
O12 Mo1 Mo2 O6 101.39(19) . .
O3 Mo1 Mo2 O6 -108.2(2) 2_577 .
O10 Mo1 Mo2 O6 103.59(18) . .
O9 Mo1 Mo2 O6 178.97(15) 2_577 .
O13 Mo1 Mo2 O1 107.6(2) . 2_577
O7 Mo1 Mo2 O1 2.0(3) . 2_577
O12 Mo1 Mo2 O1 -148.9(2) . 2_577
O3 Mo1 Mo2 O1 1.6(3) 2_577 2_577
O10 Mo1 Mo2 O1 -146.7(2) . 2_577
O9 Mo1 Mo2 O1 -71.3(2) 2_577 2_577
O13 Mo1 Mo2 O9 -106.79(19) . .
O7 Mo1 Mo2 O9 147.6(2) . .
O12 Mo1 Mo2 O9 -3.2(2) . .
O3 Mo1 Mo2 O9 147.2(2) 2_577 .
O10 Mo1 Mo2 O9 -1.04(18) . .
O9 Mo1 Mo2 O9 74.34(17) 2_577 .
O13 Mo1 Mo2 O3 106.0(2) . 2_577
O7 Mo1 Mo2 O3 0.4(3) . 2_577
O12 Mo1 Mo2 O3 -150.4(2) . 2_577
O10 Mo1 Mo2 O3 -148.2(2) . 2_577
O9 Mo1 Mo2 O3 -72.8(2) 2_577 2_577
O13 Mo1 Mo2 O10 -105.75(18) . .
O7 Mo1 Mo2 O10 148.6(2) . .
O12 Mo1 Mo2 O10 -2.19(19) . .
O3 Mo1 Mo2 O10 148.2(2) 2_577 .
O9 Mo1 Mo2 O10 75.38(15) 2_577 .
O13 Mo1 Mo2 O10 -178.67(16) . 2_577
O7 Mo1 Mo2 O10 75.7(2) . 2_577
O12 Mo1 Mo2 O10 -75.12(17) . 2_577
O3 Mo1 Mo2 O10 75.3(2) 2_577 2_577
O10 Mo1 Mo2 O10 -72.92(16) . 2_577
O9 Mo1 Mo2 O10 2.45(12) 2_577 2_577
O13 Mo1 Mo2 Mo3 -93.89(14) . .
O7 Mo1 Mo2 Mo3 160.5(2) . .
O12 Mo1 Mo2 Mo3 9.67(14) . .
O3 Mo1 Mo2 Mo3 160.07(18) 2_577 .
O10 Mo1 Mo2 Mo3 11.86(13) . .
O9 Mo1 Mo2 Mo3 87.24(9) 2_577 .
O6 Mo2 Mo3 O5 -2.1(2) . .
O1 Mo2 Mo3 O5 -113.3(2) 2_577 .
O9 Mo2 Mo3 O5 -110.6(2) . .
O3 Mo2 Mo3 O5 102.3(2) 2_577 .
O10 Mo2 Mo3 O5 99.6(2) . .
O10 Mo2 Mo3 O5 174.08(19) 2_577 .
Mo1 Mo2 Mo3 O5 88.10(16) . .
O6 Mo2 Mo3 O4 103.2(2) . .
O1 Mo2 Mo3 O4 -8.0(3) 2_577 .
O9 Mo2 Mo3 O4 -5.4(3) . .
O3 Mo2 Mo3 O4 -152.5(2) 2_577 .
O10 Mo2 Mo3 O4 -155.1(2) . .
O10 Mo2 Mo3 O4 -80.7(2) 2_577 .
Mo1 Mo2 Mo3 O4 -166.6(2) . .
O6 Mo2 Mo3 O11 -101.1(2) . .
O1 Mo2 Mo3 O11 147.8(2) 2_577 .
O9 Mo2 Mo3 O11 150.4(2) . .
O3 Mo2 Mo3 O11 3.28(19) 2_577 .
O10 Mo2 Mo3 O11 0.65(18) . .
O10 Mo2 Mo3 O11 75.09(17) 2_577 .
Mo1 Mo2 Mo3 O11 -10.89(14) . .
O6 Mo2 Mo3 O9 108.5(2) . .
O1 Mo2 Mo3 O9 -2.6(3) 2_577 .
O3 Mo2 Mo3 O9 -147.1(2) 2_577 .
O10 Mo2 Mo3 O9 -149.7(2) . .
O10 Mo2 Mo3 O9 -75.3(2) 2_577 .
Mo1 Mo2 Mo3 O9 -161.26(19) . .
O6 Mo2 Mo3 O10 -101.7(2) . .
O1 Mo2 Mo3 O10 147.1(2) 2_577 .
O9 Mo2 Mo3 O10 149.7(2) . .
O3 Mo2 Mo3 O10 2.63(18) 2_577 .
O10 Mo2 Mo3 O10 74.44(18) 2_577 .
Mo1 Mo2 Mo3 O10 -11.55(13) . .
O6 Mo2 Mo3 O3 -177.57(19) . .
O1 Mo2 Mo3 O3 71.3(2) 2_577 .
O9 Mo2 Mo3 O3 73.9(2) . .
O3 Mo2 Mo3 O3 -73.21(19) 2_577 .
O10 Mo2 Mo3 O3 -75.84(16) . .
O10 Mo2 Mo3 O3 -1.40(14) 2_577 .
Mo1 Mo2 Mo3 O3 -87.38(10) . .
C6 C1 C2 C3 1.6(11) . .
N3 C1 C2 C3 -178.2(7) . .
C1 C2 C3 C4 -2.6(12) . .
C2 C3 C4 C5 1.4(11) . .
C2 C3 C4 N5 177.9(7) . .
C3 C4 C5 C6 0.8(11) . .
N5 C4 C5 C6 -175.7(6) . .
C2 C1 C6 C5 0.6(10) . .
N3 C1 C6 C5 -179.6(6) . .
C4 C5 C6 C1 -1.8(10) . .
N5 C7 C8 N4 1.0(10) . .
C15 C10 C11 C12 2.7(9) . .
N3 C10 C11 C12 -178.8(5) . .
C10 C11 C12 C13 -2.3(10) . .
C11 C12 C13 C14 0.9(10) . .
C11 C12 C13 N6 -177.6(5) . .
C11 C10 C15 C14 -1.7(9) . .
N3 C10 C15 C14 179.8(5) . .
C10 C15 C14 C13 0.3(9) . .
C12 C13 C14 C15 0.1(10) . .
N6 C13 C14 C15 178.6(5) . .
N6 C16 C17 N7 -1.1(10) . .
C24 C19 C20 C21 0.4(10) . .
N3 C19 C20 C21 -179.1(6) . .
C19 C20 C21 C22 -2.1(10) . .
C20 C21 C22 C23 2.6(10) . .
C20 C21 C22 N2 -175.7(6) . .
C21 C22 C23 C24 -1.3(10) . .
N2 C22 C23 C24 177.0(6) . .
C20 C19 C24 C23 0.9(10) . .
N3 C19 C24 C23 -179.7(6) . .
C22 C23 C24 C19 -0.4(10) . .
N2 C27 C26 N1 -0.2(7) . .
N12 C44 C45 N11 0.5(7) . .
C41 C40 C39 C38 -0.2(9) . .
N11 C40 C39 C38 -178.8(5) . .
C40 C39 C38 C37 -1.7(9) . .
C39 C38 C37 C42 1.6(9) . .
C39 C38 C37 N10 -180.0(5) . .
C38 C37 C42 C41 0.4(9) . .
N10 C37 C42 C41 -178.1(6) . .
C37 C42 C41 C40 -2.1(10) . .
C39 C40 C41 C42 2.0(9) . .
N11 C40 C41 C42 -179.4(5) . .
C51 C46 C47 C48 1.9(11) . .
N10 C46 C47 C48 -179.8(6) . .
C46 C47 C48 C49 -4.6(10) . .
C47 C48 C49 C50 3.2(10) . .
C47 C48 C49 N13 -176.3(6) . .
C48 C49 C50 C51 0.8(11) . .
N13 C49 C50 C51 -179.7(7) . .
C47 C46 C51 C50 2.1(11) . .
N10 C46 C51 C50 -176.1(7) . .
C49 C50 C51 C46 -3.5(12) . .
N13 C53 C54 N14 -1.2(8) . .
C29 C28 C33 C32 0.4(9) . .
N10 C28 C33 C32 179.7(5) . .
C28 C33 C32 C31 -0.9(10) . .
C33 C32 C31 C30 -0.6(9) . .
C33 C32 C31 N9 -179.7(5) . .
C32 C31 C30 C29 2.5(9) . .
N9 C31 C30 C29 -178.5(5) . .
C31 C30 C29 C28 -2.9(9) . .
C33 C28 C29 C30 1.4(9) . .
N10 C28 C29 C30 -177.8(5) . .
N9 C34 C35 N8 -0.6(9) . .
O8 Mo4 O1 Mo2 0.4(9) . 2_577
O2 Mo4 O1 Mo2 177.6(3) . 2_577
O11 Mo4 O1 Mo2 74.7(2) . 2_577
O12 Mo4 O1 Mo2 -76.4(2) . 2_577
O5 Mo3 O3 Mo2 41.6(8) . 2_577
O4 Mo3 O3 Mo2 -166.7(2) . 2_577
O11 Mo3 O3 Mo2 -65.06(19) . 2_577
O9 Mo3 O3 Mo2 92.62(19) . 2_577
O10 Mo3 O3 Mo2 15.07(17) . 2_577
Mo2 Mo3 O3 Mo2 57.87(15) . 2_577
O5 Mo3 O3 Mo1 -73.9(7) . 2_577
O4 Mo3 O3 Mo1 77.8(2) . 2_577
O11 Mo3 O3 Mo1 179.43(17) . 2_577
O9 Mo3 O3 Mo1 -22.89(15) . 2_577
O10 Mo3 O3 Mo1 -100.44(17) . 2_577
Mo2 Mo3 O3 Mo1 -57.64(11) . 2_577
O6 Mo2 O9 Mo3 -75.8(2) . .
O1 Mo2 O9 Mo3 178.08(19) 2_577 .
O3 Mo2 O9 Mo3 61.5(4) 2_577 .
O10 Mo2 O9 Mo3 21.74(16) . .
O10 Mo2 O9 Mo3 98.97(19) 2_577 .
Mo1 Mo2 O9 Mo3 22.5(2) . .
O6 Mo2 O9 Mo1 170.7(2) . 2_577
O1 Mo2 O9 Mo1 64.5(2) 2_577 2_577
O3 Mo2 O9 Mo1 -52.0(4) 2_577 2_577
O10 Mo2 O9 Mo1 -91.84(18) . 2_577
O10 Mo2 O9 Mo1 -14.61(16) 2_577 2_577
Mo1 Mo2 O9 Mo1 -91.10(18) . 2_577
Mo3 Mo2 O9 Mo1 -113.6(3) . 2_577
O5 Mo3 O9 Mo2 69.8(2) . .
O4 Mo3 O9 Mo2 176.1(2) . .
O11 Mo3 O9 Mo2 -52.5(4) . .
O10 Mo3 O9 Mo2 -20.63(15) . .
O3 Mo3 O9 Mo2 -97.49(18) . .
O5 Mo3 O9 Mo1 -173.45(17) . 2_577
O4 Mo3 O9 Mo1 -67.19(18) . 2_577
O11 Mo3 O9 Mo1 64.2(3) . 2_577
O10 Mo3 O9 Mo1 96.09(15) . 2_577
O3 Mo3 O9 Mo1 19.23(13) . 2_577
Mo2 Mo3 O9 Mo1 116.7(2) . 2_577
O6 Mo2 O10 Mo1 -80.37(16) . .
O1 Mo2 O10 Mo1 97.1(4) 2_577 .
O9 Mo2 O10 Mo1 179.11(16) . .
O3 Mo2 O10 Mo1 18.84(13) 2_577 .
O10 Mo2 O10 Mo1 99.48(15) 2_577 .
Mo3 Mo2 O10 Mo1 -163.41(17) . .
O6 Mo2 O10 Mo3 83.04(16) . .
O1 Mo2 O10 Mo3 -99.5(4) 2_577 .
O9 Mo2 O10 Mo3 -17.48(13) . .
O3 Mo2 O10 Mo3 -177.76(15) 2_577 .
O10 Mo2 O10 Mo3 -97.11(15) 2_577 .
Mo1 Mo2 O10 Mo3 163.41(18) . .
O6 Mo2 O10 Mo2 -179.85(16) . 2_577
O1 Mo2 O10 Mo2 -2.4(5) 2_577 2_577
O9 Mo2 O10 Mo2 79.63(15) . 2_577
O3 Mo2 O10 Mo2 -80.65(15) 2_577 2_577
O10 Mo2 O10 Mo2 0.0 2_577 2_577
Mo1 Mo2 O10 Mo2 -99.48(15) . 2_577
Mo3 Mo2 O10 Mo2 97.11(15) . 2_577
O13 Mo1 O10 Mo2 75.18(19) . .
O7 Mo1 O10 Mo2 -90.4(5) . .
O12 Mo1 O10 Mo2 178.10(17) . .
O3 Mo1 O10 Mo2 -18.53(13) 2_577 .
O9 Mo1 O10 Mo2 -93.33(15) 2_577 .
O13 Mo1 O10 Mo3 -32.8(7) . .
O7 Mo1 O10 Mo3 161.7(6) . .
O12 Mo1 O10 Mo3 70.2(7) . .
O3 Mo1 O10 Mo3 -126.5(7) 2_577 .
O9 Mo1 O10 Mo3 158.7(7) 2_577 .
Mo2 Mo1 O10 Mo3 -107.9(7) . .
O13 Mo1 O10 Mo2 -179.28(19) . 2_577
O7 Mo1 O10 Mo2 15.1(6) . 2_577
O12 Mo1 O10 Mo2 -76.37(17) . 2_577
O3 Mo1 O10 Mo2 87.01(15) 2_577 2_577
O9 Mo1 O10 Mo2 12.21(13) 2_577 2_577
Mo2 Mo1 O10 Mo2 105.54(16) . 2_577
O5 Mo3 O10 Mo2 -79.25(19) . .
O4 Mo3 O10 Mo2 87.5(7) . .
O11 Mo3 O10 Mo2 -179.43(16) . .
O9 Mo3 O10 Mo2 17.31(13) . .
O3 Mo3 O10 Mo2 93.55(15) . .
O5 Mo3 O10 Mo1 28.9(7) . .
O4 Mo3 O10 Mo1 -164.3(7) . .
O11 Mo3 O10 Mo1 -71.3(7) . .
O9 Mo3 O10 Mo1 125.5(7) . .
O3 Mo3 O10 Mo1 -158.3(7) . .
Mo2 Mo3 O10 Mo1 108.2(7) . .
O5 Mo3 O10 Mo2 175.6(2) . 2_577
O4 Mo3 O10 Mo2 -17.6(7) . 2_577
O11 Mo3 O10 Mo2 75.43(16) . 2_577
O9 Mo3 O10 Mo2 -87.83(16) . 2_577
O3 Mo3 O10 Mo2 -11.60(13) . 2_577
Mo2 Mo3 O10 Mo2 -105.15(16) . 2_577
O5 Mo3 O11 Mo4 -68.6(2) . .
O4 Mo3 O11 Mo4 -176.0(2) . .
O9 Mo3 O11 Mo4 53.0(4) . .
O10 Mo3 O11 Mo4 21.86(19) . .
O3 Mo3 O11 Mo4 95.6(2) . .
Mo2 Mo3 O11 Mo4 21.4(3) . .
O8 Mo4 O11 Mo3 74.3(3) . .
O2 Mo4 O11 Mo3 -177.2(2) . .
O12 Mo4 O11 Mo3 -41.5(4) . .
O1 Mo4 O11 Mo3 -92.0(2) . .
O13 Mo1 O12 Mo4 74.6(3) . .
O7 Mo1 O12 Mo4 -177.6(2) . .
O3 Mo1 O12 Mo4 -52.2(4) 2_577 .
O10 Mo1 O12 Mo4 -20.1(2) . .
O9 Mo1 O12 Mo4 -92.7(2) 2_577 .
Mo2 Mo1 O12 Mo4 -18.6(3) . .
O8 Mo4 O12 Mo1 -76.3(3) . .
O2 Mo4 O12 Mo1 174.5(2) . .
O11 Mo4 O12 Mo1 39.6(4) . .
O1 Mo4 O12 Mo1 89.8(2) . .
O26 Mo6 O14 Ag3 102.3(3) . .
O24 Mo6 O14 Ag3 -153.1(3) . .
O25 Mo6 O14 Ag3 -2.3(3) 2_666 .
O22 Mo6 O14 Ag3 -76.0(3) . .
O19 Mo6 O14 Ag3 -46.0(8) 2_666 .
Mo5 Mo6 O14 Ag3 -35.1(2) 2_666 .
N8 Ag3 O14 Mo6 140.0(3) . .
N7 Ag3 O14 Mo6 -39.7(3) . .
O18 Mo8 O19 Mo5 178.4(2) . 2_666
O17 Mo8 O19 Mo5 71.2(2) . 2_666
O23 Mo8 O19 Mo5 -51.3(4) . 2_666
O22 Mo8 O19 Mo5 -21.61(18) . 2_666
O25 Mo8 O19 Mo5 -96.3(2) . 2_666
O18 Mo8 O19 Mo6 -62.8(2) . 2_666
O17 Mo8 O19 Mo6 -170.03(17) . 2_666
O23 Mo8 O19 Mo6 67.5(3) . 2_666
O22 Mo8 O19 Mo6 97.21(16) . 2_666
O25 Mo8 O19 Mo6 22.47(12) . 2_666
O20 Mo5 O21 Mo7 179.94(17) . .
O25 Mo5 O21 Mo7 -76.3(2) . .
O19 Mo5 O21 Mo7 77.0(2) 2_666 .
O22 Mo5 O21 Mo7 -1.0(5) 2_666 .
O22 Mo5 O21 Mo7 0.60(15) . .
Mo6 Mo5 O21 Mo7 -75.8(2) 2_666 .
O15 Mo7 O21 Mo5 -1.0(8) . .
O16 Mo7 O21 Mo5 -178.7(2) . .
O23 Mo7 O21 Mo5 77.5(2) . .
O24 Mo7 O21 Mo5 -77.6(2) . .
O22 Mo7 O21 Mo5 -0.63(16) . .
O26 Mo6 O22 Mo5 -96.5(5) . 2_666
O14 Mo6 O22 Mo5 78.87(18) . 2_666
O24 Mo6 O22 Mo5 178.3(2) . 2_666
O25 Mo6 O22 Mo5 -17.43(15) 2_666 2_666
O19 Mo6 O22 Mo5 -93.91(15) 2_666 2_666
O26 Mo6 O22 Mo8 164.5(6) . .
O14 Mo6 O22 Mo8 -20.1(7) . .
O24 Mo6 O22 Mo8 79.3(7) . .
O25 Mo6 O22 Mo8 -116.4(7) 2_666 .
O19 Mo6 O22 Mo8 167.1(7) 2_666 .
Mo5 Mo6 O22 Mo8 -99.0(7) 2_666 .
O26 Mo6 O22 Mo5 7.3(5) . .
O14 Mo6 O22 Mo5 -177.26(16) . .
O24 Mo6 O22 Mo5 -77.84(17) . .
O25 Mo6 O22 Mo5 86.44(17) 2_666 .
O19 Mo6 O22 Mo5 9.96(12) 2_666 .
Mo5 Mo6 O22 Mo5 103.87(16) 2_666 .
O26 Mo6 O22 Mo7 99.8(4) . .
O14 Mo6 O22 Mo7 -84.78(18) . .
O24 Mo6 O22 Mo7 14.65(15) . .
O25 Mo6 O22 Mo7 178.93(19) 2_666 .
O19 Mo6 O22 Mo7 102.44(15) 2_666 .
Mo5 Mo6 O22 Mo7 -163.6(2) 2_666 .
O18 Mo8 O22 Mo5 94.7(5) . 2_666
O17 Mo8 O22 Mo5 -77.94(19) . 2_666
O23 Mo8 O22 Mo5 -179.1(2) . 2_666
O19 Mo8 O22 Mo5 18.25(15) . 2_666
O25 Mo8 O22 Mo5 93.43(15) . 2_666
O18 Mo8 O22 Mo6 -166.2(6) . .
O17 Mo8 O22 Mo6 21.2(7) . .
O23 Mo8 O22 Mo6 -79.9(7) . .
O19 Mo8 O22 Mo6 117.4(7) . .
O25 Mo8 O22 Mo6 -167.4(7) . .
O18 Mo8 O22 Mo5 -9.1(6) . .
O17 Mo8 O22 Mo5 178.29(18) . .
O23 Mo8 O22 Mo5 77.17(17) . .
O19 Mo8 O22 Mo5 -85.52(17) . .
O25 Mo8 O22 Mo5 -10.34(12) . .
O18 Mo8 O22 Mo7 -101.3(5) . .
O17 Mo8 O22 Mo7 86.03(18) . .
O23 Mo8 O22 Mo7 -15.10(16) . .
O19 Mo8 O22 Mo7 -177.78(19) . .
O25 Mo8 O22 Mo7 -102.61(15) . .
O20 Mo5 O22 Mo5 11(2) . 2_666
O21 Mo5 O22 Mo5 -179.35(16) . 2_666
O25 Mo5 O22 Mo5 -80.41(15) . 2_666
O19 Mo5 O22 Mo5 81.81(16) 2_666 2_666
O22 Mo5 O22 Mo5 0.0 2_666 2_666
Mo6 Mo5 O22 Mo5 -46.08(11) 2_666 2_666
O20 Mo5 O22 Mo6 -83(2) . .
O21 Mo5 O22 Mo6 87.10(15) . .
O25 Mo5 O22 Mo6 -173.96(16) . .
O19 Mo5 O22 Mo6 -11.74(14) 2_666 .
O22 Mo5 O22 Mo6 -93.55(16) 2_666 .
Mo6 Mo5 O22 Mo6 -139.62(11) 2_666 .
O20 Mo5 O22 Mo8 104(2) . .
O21 Mo5 O22 Mo8 -86.62(15) . .
O25 Mo5 O22 Mo8 12.32(14) . .
O19 Mo5 O22 Mo8 174.55(16) 2_666 .
O22 Mo5 O22 Mo8 92.74(15) 2_666 .
Mo6 Mo5 O22 Mo8 46.66(10) 2_666 .
O20 Mo5 O22 Mo7 -170(2) . .
O21 Mo5 O22 Mo7 -0.52(13) . .
O25 Mo5 O22 Mo7 98.42(14) . .
O19 Mo5 O22 Mo7 -99.35(14) 2_666 .
O22 Mo5 O22 Mo7 178.83(19) 2_666 .
Mo6 Mo5 O22 Mo7 132.76(9) 2_666 .
O15 Mo7 O22 Mo5 -3.7(6) . 2_666
O16 Mo7 O22 Mo5 -178.5(5) . 2_666
O23 Mo7 O22 Mo5 93.5(6) . 2_666
O24 Mo7 O22 Mo5 -101.4(6) . 2_666
O21 Mo7 O22 Mo5 176.4(6) . 2_666
O15 Mo7 O22 Mo6 83.14(16) . .
O16 Mo7 O22 Mo6 -91.7(4) . .
O23 Mo7 O22 Mo6 -179.63(19) . .
O24 Mo7 O22 Mo6 -14.52(15) . .
O21 Mo7 O22 Mo6 -96.77(14) . .
O15 Mo7 O22 Mo8 -82.20(16) . .
O16 Mo7 O22 Mo8 103.0(4) . .
O23 Mo7 O22 Mo8 15.03(16) . .
O24 Mo7 O22 Mo8 -179.86(19) . .
O21 Mo7 O22 Mo8 97.89(14) . .
O15 Mo7 O22 Mo5 -179.68(15) . .
O16 Mo7 O22 Mo5 5.5(4) . .
O23 Mo7 O22 Mo5 -82.45(17) . .
O24 Mo7 O22 Mo5 82.66(16) . .
O21 Mo7 O22 Mo5 0.41(10) . .
O18 Mo8 O23 Mo7 -178.9(3) . .
O17 Mo8 O23 Mo7 -70.5(3) . .
O19 Mo8 O23 Mo7 50.8(4) . .
O22 Mo8 O23 Mo7 21.6(2) . .
O25 Mo8 O23 Mo7 93.0(2) . .
O15 Mo7 O23 Mo8 73.4(3) . .
O16 Mo7 O23 Mo8 -178.3(3) . .
O24 Mo7 O23 Mo8 -47.3(5) . .
O21 Mo7 O23 Mo8 -93.7(2) . .
O22 Mo7 O23 Mo8 -21.4(2) . .
O26 Mo6 O24 Mo7 -179.1(2) . .
O14 Mo6 O24 Mo7 73.4(2) . .
O25 Mo6 O24 Mo7 -48.1(4) 2_666 .
O22 Mo6 O24 Mo7 -20.8(2) . .
O19 Mo6 O24 Mo7 -93.3(2) 2_666 .
Mo5 Mo6 O24 Mo7 -19.5(3) 2_666 .
O15 Mo7 O24 Mo6 -74.2(3) . .
O16 Mo7 O24 Mo6 178.0(2) . .
O23 Mo7 O24 Mo6 46.4(5) . .
O21 Mo7 O24 Mo6 93.1(2) . .
O22 Mo7 O24 Mo6 20.4(2) . .
O20 Mo5 O25 Mo6 -75.8(2) . 2_666
O21 Mo5 O25 Mo6 179.4(2) . 2_666
O19 Mo5 O25 Mo6 63.6(4) 2_666 2_666
O22 Mo5 O25 Mo6 22.10(19) 2_666 2_666
O22 Mo5 O25 Mo6 100.5(2) . 2_666
O20 Mo5 O25 Mo8 170.63(18) . .
O21 Mo5 O25 Mo8 65.8(2) . .
O19 Mo5 O25 Mo8 -50.0(4) 2_666 .
O22 Mo5 O25 Mo8 -91.43(18) 2_666 .
O22 Mo5 O25 Mo8 -13.00(15) . .
Mo6 Mo5 O25 Mo8 -113.5(3) 2_666 .
O18 Mo8 O25 Mo5 -166.0(2) . .
O17 Mo8 O25 Mo5 44.2(7) . .
O23 Mo8 O25 Mo5 -64.09(18) . .
O19 Mo8 O25 Mo5 91.36(18) . .
O22 Mo8 O25 Mo5 13.56(16) . .
O18 Mo8 O25 Mo6 75.58(19) . 2_666
O17 Mo8 O25 Mo6 -74.2(6) . 2_666
O23 Mo8 O25 Mo6 177.48(17) . 2_666
O19 Mo8 O25 Mo6 -27.06(14) . 2_666
O22 Mo8 O25 Mo6 -104.86(16) . 2_666
N2 C25 N1 C26 1.0(7) . .
N2 C25 N1 Ag2 177.5(4) . .
C27 C26 N1 C25 -0.4(7) . .
C27 C26 N1 Ag2 -177.0(4) . .
N14 Ag2 N1 C25 -133.6(8) 1_536 .
N14 Ag2 N1 C26 42.2(11) 1_536 .
N1 C25 N2 C27 -1.1(7) . .
N1 C25 N2 C22 174.8(5) . .
C26 C27 N2 C25 0.8(7) . .
C26 C27 N2 C22 -175.0(6) . .
C21 C22 N2 C25 31.4(9) . .
C23 C22 N2 C25 -146.9(6) . .
C21 C22 N2 C27 -153.6(6) . .
C23 C22 N2 C27 28.1(9) . .
C24 C19 N3 C1 34.2(9) . .
C20 C19 N3 C1 -146.3(6) . .
C24 C19 N3 C10 -136.1(7) . .
C20 C19 N3 C10 43.3(8) . .
C2 C1 N3 C19 46.7(9) . .
C6 C1 N3 C19 -133.1(6) . .
C2 C1 N3 C10 -142.8(7) . .
C6 C1 N3 C10 37.3(9) . .
C11 C10 N3 C19 -156.0(6) . .
C15 C10 N3 C19 22.5(8) . .
C11 C10 N3 C1 33.8(8) . .
C15 C10 N3 C1 -147.8(6) . .
N5 C9 N4 C8 0.5(8) . .
N5 C9 N4 Ag1 -170.0(4) . .
C7 C8 N4 C9 -0.9(9) . .
C7 C8 N4 Ag1 168.9(6) . .
N12 Ag1 N4 C9 30(4) 1_356 .
N12 Ag1 N4 C8 -138(4) 1_356 .
C8 C7 N5 C9 -0.7(9) . .
C8 C7 N5 C4 -171.0(7) . .
N4 C9 N5 C7 0.1(8) . .
N4 C9 N5 C4 170.9(6) . .
C5 C4 N5 C7 141.9(8) . .
C3 C4 N5 C7 -34.6(11) . .
C5 C4 N5 C9 -26.8(10) . .
C3 C4 N5 C9 156.7(7) . .
C17 C16 N6 C18 1.2(9) . .
C17 C16 N6 C13 177.7(7) . .
N7 C18 N6 C16 -1.0(9) . .
N7 C18 N6 C13 -177.6(6) . .
C14 C13 N6 C16 121.0(8) . .
C12 C13 N6 C16 -60.5(10) . .
C14 C13 N6 C18 -63.2(9) . .
C12 C13 N6 C18 115.3(7) . .
N6 C18 N7 C17 0.4(8) . .
N6 C18 N7 Ag3 170.6(4) . .
C16 C17 N7 C18 0.4(10) . .
C16 C17 N7 Ag3 -168.4(6) . .
N8 Ag3 N7 C18 -62.0(10) . .
O14 Ag3 N7 C18 117.0(5) . .
N8 Ag3 N7 C17 105.0(10) . .
O14 Ag3 N7 C17 -76.0(7) . .
C33 C28 N10 C37 -135.7(6) . .
C29 C28 N10 C37 43.6(8) . .
C33 C28 N10 C46 25.0(9) . .
C29 C28 N10 C46 -155.7(5) . .
C42 C37 N10 C28 -150.6(6) . .
C38 C37 N10 C28 31.0(8) . .
C42 C37 N10 C46 48.0(8) . .
C38 C37 N10 C46 -130.4(6) . .
C47 C46 N10 C28 -133.0(6) . .
C51 C46 N10 C28 45.3(9) . .
C47 C46 N10 C37 28.1(9) . .
C51 C46 N10 C37 -153.6(6) . .
N8 C36 N9 C34 0.3(9) . .
N8 C36 N9 C31 176.6(6) . .
C35 C34 N9 C36 0.2(8) . .
C35 C34 N9 C31 -175.9(7) . .
C32 C31 N9 C36 -51.1(9) . .
C30 C31 N9 C36 129.9(7) . .
C32 C31 N9 C34 124.3(7) . .
C30 C31 N9 C34 -54.8(9) . .
N12 C43 N11 C45 -0.4(8) . .
N12 C43 N11 C40 179.3(6) . .
C44 C45 N11 C43 -0.1(7) . .
C44 C45 N11 C40 -179.7(6) . .
C39 C40 N11 C43 -44.4(9) . .
C41 C40 N11 C43 137.0(6) . .
C39 C40 N11 C45 135.2(7) . .
C41 C40 N11 C45 -43.4(9) . .
N11 C43 N12 C44 0.7(7) . .
N11 C43 N12 Ag1 -169.9(4) . 1_754
C45 C44 N12 C43 -0.8(7) . .
C45 C44 N12 Ag1 169.9(5) . 1_754
N14 C52 N13 C53 -2.6(7) . .
N14 C52 N13 C49 173.9(6) . .
C54 C53 N13 C52 2.2(7) . .
C54 C53 N13 C49 -174.3(6) . .
C50 C49 N13 C52 33.1(10) . .
C48 C49 N13 C52 -147.4(6) . .
C50 C49 N13 C53 -151.0(7) . .
C48 C49 N13 C53 28.6(9) . .
N13 C52 N14 C54 1.8(7) . .
N13 C52 N14 Ag2 163.4(4) . 1_574
C53 C54 N14 C52 -0.4(8) . .
C53 C54 N14 Ag2 -163.6(5) . 1_574
N9 C36 N8 C35 -0.7(9) . .
N9 C36 N8 Ag3 175.3(5) . .
C34 C35 N8 C36 0.8(9) . .
C34 C35 N8 Ag3 -175.3(5) . .
N7 Ag3 N8 C36 -74.5(11) . .
O14 Ag3 N8 C36 106.5(7) . .
N7 Ag3 N8 C35 100.5(10) . .
O14 Ag3 N8 C35 -78.4(6) . .
